data_4343420
loop_
_publ_author_name
'Li, Jianfeng'
'Noll, Bruce C.'
'Schulz, Charles E.'
'Scheidt, W. Robert'

_publ_section_title
;
 Bis(cyano) Iron(III) Porphyrinates: What Is the Ground State?
;
_journal_issue 13
_journal_name_full 'Inorganic chemistry'
_journal_page_first 6472
_journal_page_last 6485
_journal_paper_doi 10.1021/acs.inorgchem.5b00780
_journal_volume 54
_journal_year 2015
_chemical_formula_moiety '(C46 H28 Fe N6),(C18 H36 K N2 O6),3(C H2 Cl2), 0.5(C H2 Cl2)'
_chemical_formula_sum 'C67.5 H71 Cl7 Fe K N8 O6'
_chemical_formula_weight 1433.42
_chemical_name_common '[K(K222)][Fe(TPP)(CN)2]'
_space_group_crystal_system triclinic
_space_group_IT_number 2
_space_group_name_Hall '-P 1'
_space_group_name_H-M_alt 'P -1'
_symmetry_space_group_name_Hall '-P 1'
_symmetry_space_group_name_H-M 'P -1'
_atom_sites_solution_hydrogens geom
_atom_sites_solution_primary direct
_atom_sites_solution_secondary difmap
_audit_creation_method SHELXL-2014/7
_cell_angle_alpha 69.834(2)
_cell_angle_beta 73.549(2)
_cell_angle_gamma 80.577(2)
_cell_formula_units_Z 2
_cell_length_a 14.0118(7)
_cell_length_b 14.3881(7)
_cell_length_c 18.9426(9)
_cell_measurement_reflns_used 8902
_cell_measurement_temperature 100(2)
_cell_measurement_theta_max 30.1289
_cell_measurement_theta_min 2.2210
_cell_volume 3428.8(3)
_computing_cell_refinement 'Bruker SAINT'
_computing_data_collection 'Bruker APEX-II'
_computing_data_reduction 'Bruker SAINT'
_computing_molecular_graphics Ortep3
_computing_publication_material SHELXL-97
_computing_structure_refinement 'SHELXL-2014/7 (Sheldrick, 2014)'
_computing_structure_solution 'SHELXS-97 (Sheldrick, 1990)'
_diffrn_ambient_temperature 100(2)
_diffrn_detector_area_resol_mean 8.33
_diffrn_measured_fraction_theta_full 0.998
_diffrn_measured_fraction_theta_max 0.987
_diffrn_measurement_device_type 'Bruker Smart Apex CCD area detector'
_diffrn_measurement_method '\f and \w scans'
_diffrn_radiation_monochromator graphite
_diffrn_radiation_source 'fine-focus sealed tube'
_diffrn_radiation_type MoK\a
_diffrn_radiation_wavelength 0.71073
_diffrn_reflns_av_R_equivalents 0.0388
_diffrn_reflns_av_unetI/netI 0.0283
_diffrn_reflns_Laue_measured_fraction_full 0.998
_diffrn_reflns_Laue_measured_fraction_max 0.987
_diffrn_reflns_limit_h_max 19
_diffrn_reflns_limit_h_min -19
_diffrn_reflns_limit_k_max 20
_diffrn_reflns_limit_k_min -20
_diffrn_reflns_limit_l_max 26
_diffrn_reflns_limit_l_min -26
_diffrn_reflns_number 149604
_diffrn_reflns_point_group_measured_fraction_full 0.998
_diffrn_reflns_point_group_measured_fraction_max 0.987
_diffrn_reflns_theta_full 25.242
_diffrn_reflns_theta_max 30.275
_diffrn_reflns_theta_min 1.181
_exptl_absorpt_coefficient_mu 0.610
_exptl_absorpt_correction_T_max 0.9034
_exptl_absorpt_correction_T_min 0.8429
_exptl_absorpt_correction_type multi-scan
_exptl_absorpt_process_details '(SADABS; Sheldrick, 1996)'
_exptl_crystal_colour black
_exptl_crystal_density_diffrn 1.388
_exptl_crystal_description Triclinic
_exptl_crystal_F_000 1488
_exptl_crystal_size_max 0.290
_exptl_crystal_size_mid 0.210
_exptl_crystal_size_min 0.170
_refine_diff_density_max 0.802
_refine_diff_density_min -1.687
_refine_diff_density_rms 0.075
_refine_ls_extinction_method none
_refine_ls_goodness_of_fit_ref 1.053
_refine_ls_hydrogen_treatment constr
_refine_ls_matrix_type full
_refine_ls_number_parameters 912
_refine_ls_number_reflns 20263
_refine_ls_number_restraints 26
_refine_ls_restrained_S_all 1.058
_refine_ls_R_factor_all 0.0670
_refine_ls_R_factor_gt 0.0483
_refine_ls_shift/su_max 0.001
_refine_ls_shift/su_mean 0.000
_refine_ls_structure_factor_coef Fsqd
_refine_ls_weighting_details 'w=1/[\s^2^(Fo^2^)+(0.0592P)^2^+3.5694P] where P=(Fo^2^+2Fc^2^)/3'
_refine_ls_weighting_scheme calc
_refine_ls_wR_factor_gt 0.1229
_refine_ls_wR_factor_ref 0.1375
_reflns_Friedel_coverage 0.000
_reflns_number_gt 15976
_reflns_number_total 20263
_reflns_threshold_expression 'I > 2\s(I)'
_cod_data_source_file ic5b00780_si_002.cif
_cod_data_source_block kh081
_cod_depositor_comments 'Adding full bibliography for 4343414--4343420.cif.'
_cod_original_formula_sum 'C67.50 H71 Cl7 Fe K N8 O6'
_cod_database_code 4343420
_shelx_shelxl_version_number 2014/7
_shelx_space_group_comment
;
The symmetry employed for this shelxl refinement is uniquely defined
by the following loop, which should always be used as a source of
symmetry information in preference to the above space-group names.
They are only intended as comments.
;
_shelx_estimated_absorpt_t_min 0.843
_shelx_estimated_absorpt_t_max 0.903

loop_
_space_group_symop_operation_xyz
'x, y, z'
'-x, -y, -z'

loop_
_atom_site_label
_atom_site_type_symbol
_atom_site_fract_x
_atom_site_fract_y
_atom_site_fract_z
_atom_site_U_iso_or_equiv
_atom_site_adp_type
_atom_site_occupancy
_atom_site_site_symmetry_order
_atom_site_calc_flag
_atom_site_refinement_flags_posn
_atom_site_refinement_flags_adp
_atom_site_refinement_flags_occupancy
_atom_site_disorder_assembly
_atom_site_disorder_group
Fe1 Fe 0.74609(2) 0.75491(2) 0.25396(2) 0.01348(6) Uani 1 1 d . . . . .
N1 N 0.80527(10) 0.65385(10) 0.33585(8) 0.0144(2) Uani 1 1 d . . . . .
N2 N 0.85385(10) 0.84345(10) 0.23078(8) 0.0148(3) Uani 1 1 d . . . . .
N3 N 0.68591(11) 0.85705(10) 0.17301(8) 0.0171(3) Uani 1 1 d . . . . .
N4 N 0.63842(11) 0.66632(10) 0.27670(8) 0.0157(3) Uani 1 1 d . . . . .
N5 N 0.86868(15) 0.64311(14) 0.13762(11) 0.0344(4) Uani 1 1 d . . . . .
N6 N 0.62356(12) 0.85285(12) 0.37928(10) 0.0253(3) Uani 1 1 d . . . . .
C(A1 C 0.77439(12) 0.56060(11) 0.37928(9) 0.0144(3) Uani 1 1 d . . . . .
C(A2 C 0.88515(12) 0.66318(12) 0.36049(9) 0.0150(3) Uani 1 1 d . . . . .
C(A3 C 0.92766(12) 0.82781(12) 0.26923(10) 0.0159(3) Uani 1 1 d . . . . .
C(A4 C 0.86640(12) 0.93551(12) 0.17604(9) 0.0158(3) Uani 1 1 d . . . . .
C(A5 C 0.72126(13) 0.94729(12) 0.12541(10) 0.0175(3) Uani 1 1 d . . . . .
C(A6 C 0.60007(13) 0.85182(13) 0.15333(10) 0.0182(3) Uani 1 1 d . . . . .
C(A7 C 0.55980(13) 0.68569(12) 0.24274(10) 0.0171(3) Uani 1 1 d . . . . .
C(A8 C 0.62893(12) 0.57218(12) 0.32858(9) 0.0156(3) Uani 1 1 d . . . . .
C(B1 C 0.83767(12) 0.50984(12) 0.43102(10) 0.0162(3) Uani 1 1 d . . . . .
H(B1 H 0.8329 0.4441 0.4661 0.019 Uiso 1 1 calc R U . . .
C(B2 C 0.90536(12) 0.57375(12) 0.42011(10) 0.0169(3) Uani 1 1 d . . . . .
H(B2 H 0.9565 0.5618 0.4468 0.020 Uiso 1 1 calc R U . . .
C(B3 C 0.98840(13) 0.91108(12) 0.23709(10) 0.0187(3) Uani 1 1 d . . . . .
H(B3 H 1.0443 0.9181 0.2534 0.022 Uiso 1 1 calc R U . . .
C(B4 C 0.95104(13) 0.97745(12) 0.17933(10) 0.0186(3) Uani 1 1 d . . . . .
H(B4 H 0.9758 1.0398 0.1471 0.022 Uiso 1 1 calc R U . . .
C(B5 C 0.65662(13) 0.99923(13) 0.07487(10) 0.0208(3) Uani 1 1 d . . . . .
H(B5 H 0.6650 1.0626 0.0366 0.025 Uiso 1 1 calc R U . . .
C(B6 C 0.58148(14) 0.94043(13) 0.09235(11) 0.0219(3) Uani 1 1 d . . . . .
H(B6 H 0.5269 0.9549 0.0689 0.026 Uiso 1 1 calc R U . . .
C(B7 C 0.49871(13) 0.60239(13) 0.27483(10) 0.0198(3) Uani 1 1 d . . . . .
H(B7 H 0.4396 0.5977 0.2615 0.024 Uiso 1 1 calc R U . . .
C(B8 C 0.54181(13) 0.53217(13) 0.32761(10) 0.0188(3) Uani 1 1 d . . . . .
H(B8 H 0.5189 0.4685 0.3582 0.023 Uiso 1 1 calc R U . . .
C(M1 C 0.94190(12) 0.74511(12) 0.33158(10) 0.0159(3) Uani 1 1 d . . . . .
C(M2 C 0.80638(13) 0.98476(12) 0.12520(10) 0.0170(3) Uani 1 1 d . . . . .
C(M3 C 0.54035(13) 0.77222(13) 0.18504(10) 0.0180(3) Uani 1 1 d . . . . .
C(M4 C 0.69228(12) 0.52097(12) 0.37646(9) 0.0150(3) Uani 1 1 d . . . . .
C1 C 1.02011(13) 0.74605(12) 0.37076(11) 0.0195(3) Uani 1 1 d . . . . .
C2 C 1.12090(14) 0.72624(14) 0.33935(13) 0.0264(4) Uani 1 1 d . . . . .
H2 H 1.1413 0.7112 0.2920 0.032 Uiso 1 1 calc R U . . .
C3 C 1.19166(16) 0.72854(15) 0.37741(15) 0.0347(5) Uani 1 1 d . . . . .
H3 H 1.2603 0.7144 0.3560 0.042 Uiso 1 1 calc R U . . .
C4 C 1.16333(18) 0.75110(15) 0.44584(14) 0.0365(5) Uani 1 1 d . . . . .
H4 H 1.2122 0.7525 0.4714 0.044 Uiso 1 1 calc R U . . .
C5 C 1.06374(18) 0.77157(16) 0.47716(13) 0.0341(5) Uani 1 1 d . . . . .
H5 H 1.0440 0.7876 0.5241 0.041 Uiso 1 1 calc R U . . .
C6 C 0.99214(15) 0.76876(14) 0.43997(11) 0.0256(4) Uani 1 1 d . . . . .
H6 H 0.9236 0.7824 0.4620 0.031 Uiso 1 1 calc R U . . .
C7 C 0.90410(13) 1.09162(13) -0.00130(11) 0.0212(3) Uani 1 1 d . . . . .
H7 H 0.9239 1.0345 -0.0178 0.025 Uiso 1 1 calc R U . . .
C8 C 0.94330(14) 1.18180(14) -0.04822(11) 0.0244(4) Uani 1 1 d . . . . .
H8 H 0.9917 1.1854 -0.0956 0.029 Uiso 1 1 calc R U . . .
C9 C 0.91238(15) 1.26556(14) -0.02634(12) 0.0265(4) Uani 1 1 d . . . . .
H9 H 0.9401 1.3268 -0.0580 0.032 Uiso 1 1 calc R U . . .
C10 C 0.84050(18) 1.26038(14) 0.04208(13) 0.0325(5) Uani 1 1 d . . . . .
H10 H 0.8165 1.3189 0.0561 0.039 Uiso 1 1 calc R U . . .
C11 C 0.80329(16) 1.16967(14) 0.09046(12) 0.0273(4) Uani 1 1 d . . . . .
H11 H 0.7552 1.1663 0.1379 0.033 Uiso 1 1 calc R U . . .
C12 C 0.83615(13) 1.08454(12) 0.06961(10) 0.0178(3) Uani 1 1 d . . . . .
C13 C 0.45248(13) 0.77740(13) 0.15382(10) 0.0183(3) Uani 1 1 d . . . . .
C14 C 0.45744(16) 0.72583(15) 0.10307(12) 0.0277(4) Uani 1 1 d . . . . .
H14 H 0.5175 0.6890 0.0870 0.033 Uiso 1 1 calc R U . . .
C15 C 0.37512(17) 0.72770(17) 0.07560(13) 0.0320(4) Uani 1 1 d . . . . .
H15 H 0.3792 0.6919 0.0409 0.038 Uiso 1 1 calc R U . . .
C16 C 0.28797(16) 0.78073(17) 0.09802(12) 0.0319(5) Uani 1 1 d . . . . .
H16 H 0.2314 0.7807 0.0798 0.038 Uiso 1 1 calc R U . . .
C17 C 0.28297(16) 0.8341(2) 0.14709(14) 0.0383(5) Uani 1 1 d . . . . .
H17 H 0.2232 0.8722 0.1619 0.046 Uiso 1 1 calc R U . . .
C18 C 0.36516(16) 0.83238(18) 0.17507(13) 0.0315(4) Uani 1 1 d . . . . .
H18 H 0.3612 0.8692 0.2090 0.038 Uiso 1 1 calc R U . . .
C19 C 0.66588(12) 0.41896(12) 0.42881(9) 0.0154(3) Uani 1 1 d . . . . .
C20 C 0.69222(14) 0.33841(13) 0.40108(11) 0.0203(3) Uani 1 1 d . . . . .
H20 H 0.7338 0.3464 0.3504 0.024 Uiso 1 1 calc R U . . .
C21 C 0.65775(14) 0.24561(13) 0.44733(11) 0.0225(3) Uani 1 1 d . . . . .
H21 H 0.6762 0.1906 0.4282 0.027 Uiso 1 1 calc R U . . .
C22 C 0.59684(13) 0.23355(13) 0.52102(11) 0.0220(3) Uani 1 1 d . . . . .
H22 H 0.5721 0.1707 0.5519 0.026 Uiso 1 1 calc R U . . .
C23 C 0.57203(14) 0.31283(13) 0.54967(11) 0.0226(3) Uani 1 1 d . . . . .
H23 H 0.5311 0.3043 0.6006 0.027 Uiso 1 1 calc R U . . .
C24 C 0.60700(13) 0.40529(13) 0.50397(10) 0.0199(3) Uani 1 1 d . . . . .
H24 H 0.5906 0.4594 0.5242 0.024 Uiso 1 1 calc R U . . .
C25 C 0.82594(13) 0.68749(13) 0.17831(10) 0.0208(3) Uani 1 1 d . . . . .
C26 C 0.66653(12) 0.81670(12) 0.33277(10) 0.0169(3) Uani 1 1 d . . . . .
K1 K 0.27791(3) 0.25421(3) 0.28343(2) 0.02115(8) Uani 1 1 d . . . . .
N7 N 0.43306(13) 0.08400(12) 0.30213(10) 0.0243(3) Uani 1 1 d . . . . .
N8 N 0.12411(13) 0.42575(13) 0.26191(10) 0.0290(4) Uani 1 1 d . . . . .
O1 O 0.22633(11) 0.06380(10) 0.30667(9) 0.0285(3) Uani 1 1 d . . . . .
O2 O 0.07315(11) 0.21741(12) 0.31398(10) 0.0336(3) Uani 1 1 d . . . . .
O3 O 0.46246(11) 0.26928(10) 0.17418(8) 0.0279(3) Uani 1 1 d . . . . .
O4 O 0.30722(12) 0.41446(11) 0.14215(9) 0.0338(3) Uani 1 1 d . . . . .
O5 O 0.37206(10) 0.20687(10) 0.40555(8) 0.0242(3) Uani 1 1 d . . . . .
O6 O 0.25383(11) 0.38798(11) 0.36718(8) 0.0286(3) Uani 1 1 d . . . . .
C27 C 0.39731(17) 0.00115(14) 0.29084(12) 0.0295(4) Uani 1 1 d . . . . .
H27A H 0.4410 -0.0594 0.3077 0.035 Uiso 1 1 calc R U . . .
H27B H 0.4034 0.0158 0.2348 0.035 Uiso 1 1 calc R U . . .
C28 C 0.29106(17) -0.01986(14) 0.33399(12) 0.0294(4) Uani 1 1 d . . . . .
H28A H 0.2734 -0.0787 0.3260 0.035 Uiso 1 1 calc R U . . .
H28B H 0.2835 -0.0344 0.3902 0.035 Uiso 1 1 calc R U . . .
C29 C 0.12435(17) 0.04528(17) 0.34192(14) 0.0347(5) Uani 1 1 d . . . . .
H29A H 0.1088 0.0400 0.3974 0.042 Uiso 1 1 calc R U . . .
H29B H 0.1107 -0.0181 0.3383 0.042 Uiso 1 1 calc R U . . .
C30 C 0.06084(18) 0.12876(19) 0.30114(15) 0.0395(5) Uani 1 1 d . . . . .
H30A H 0.0805 0.1377 0.2449 0.047 Uiso 1 1 calc R U . . .
H30B H -0.0101 0.1134 0.3210 0.047 Uiso 1 1 calc R U . . .
C31 C 0.01112(18) 0.2984(2) 0.27849(18) 0.0447(6) Uani 1 1 d . . . . .
H31A H -0.0595 0.2819 0.2986 0.054 Uiso 1 1 calc R U . . .
H31B H 0.0295 0.3110 0.2217 0.054 Uiso 1 1 calc R U . . .
C32 C 0.02330(17) 0.38947(19) 0.29567(16) 0.0404(5) Uani 1 1 d . . . . .
H32A H -0.0256 0.4430 0.2756 0.048 Uiso 1 1 calc R U . . .
H32B H 0.0075 0.3747 0.3526 0.048 Uiso 1 1 calc R U . . .
C33 C 0.13731(18) 0.47562(18) 0.17818(13) 0.0382(5) Uani 1 1 d . . . . .
H33A H 0.0923 0.5370 0.1700 0.046 Uiso 1 1 calc R U . . .
H33B H 0.1172 0.4317 0.1554 0.046 Uiso 1 1 calc R U . . .
C34 C 0.24309(19) 0.50236(16) 0.13559(13) 0.0368(5) Uani 1 1 d . . . . .
H34A H 0.2462 0.5390 0.0802 0.044 Uiso 1 1 calc R U . . .
H34B H 0.2647 0.5457 0.1581 0.044 Uiso 1 1 calc R U . . .
C35 C 0.40881(18) 0.43577(16) 0.11251(13) 0.0368(5) Uani 1 1 d . . . . .
H35A H 0.4308 0.4576 0.1492 0.044 Uiso 1 1 calc R U . . .
H35B H 0.4174 0.4900 0.0624 0.044 Uiso 1 1 calc R U . . .
C36 C 0.47030(18) 0.34388(16) 0.10137(13) 0.0355(5) Uani 1 1 d . . . . .
H36A H 0.4463 0.3205 0.0665 0.043 Uiso 1 1 calc R U . . .
H36B H 0.5409 0.3588 0.0772 0.043 Uiso 1 1 calc R U . . .
C37 C 0.51342(16) 0.17804(15) 0.16629(12) 0.0309(4) Uani 1 1 d . . . . .
H37A H 0.5790 0.1906 0.1287 0.037 Uiso 1 1 calc R U . . .
H37B H 0.4740 0.1455 0.1468 0.037 Uiso 1 1 calc R U . . .
C38 C 0.52780(16) 0.11159(16) 0.24427(13) 0.0312(4) Uani 1 1 d . . . . .
H38A H 0.5682 0.0504 0.2380 0.037 Uiso 1 1 calc R U . . .
H38B H 0.5655 0.1459 0.2637 0.037 Uiso 1 1 calc R U . . .
C39 C 0.44744(16) 0.05584(14) 0.38119(12) 0.0284(4) Uani 1 1 d . . . . .
H39A H 0.5069 0.0084 0.3850 0.034 Uiso 1 1 calc R U . . .
H39B H 0.3890 0.0213 0.4185 0.034 Uiso 1 1 calc R U . . .
C40 C 0.46060(15) 0.14193(15) 0.40414(13) 0.0287(4) Uani 1 1 d . . . . .
H40A H 0.4748 0.1175 0.4561 0.034 Uiso 1 1 calc R U . . .
H40B H 0.5178 0.1783 0.3666 0.034 Uiso 1 1 calc R U . . .
C41 C 0.38547(15) 0.29148(15) 0.42324(13) 0.0276(4) Uani 1 1 d . . . . .
H41A H 0.4342 0.3331 0.3796 0.033 Uiso 1 1 calc R U . . .
H41B H 0.4118 0.2702 0.4701 0.033 Uiso 1 1 calc R U . . .
C42 C 0.28740(16) 0.35018(16) 0.43693(13) 0.0298(4) Uani 1 1 d . . . . .
H42A H 0.2377 0.3073 0.4785 0.036 Uiso 1 1 calc R U . . .
H42B H 0.2948 0.4059 0.4539 0.036 Uiso 1 1 calc R U . . .
C43 C 0.15999(17) 0.44384(16) 0.37752(12) 0.0309(4) Uani 1 1 d . . . . .
H43A H 0.1625 0.4939 0.4019 0.037 Uiso 1 1 calc R U . . .
H43B H 0.1072 0.3992 0.4121 0.037 Uiso 1 1 calc R U . . .
C44 C 0.13668(17) 0.49451(15) 0.29988(12) 0.0316(4) Uani 1 1 d . . . . .
H44A H 0.0747 0.5382 0.3067 0.038 Uiso 1 1 calc R U . . .
H44B H 0.1913 0.5371 0.2655 0.038 Uiso 1 1 calc R U . . .
C45 C 0.7839(2) 0.9874(3) 0.3794(2) 0.0590(8) Uani 1 1 d D . . . .
H45A H 0.8322 0.9427 0.3545 0.071 Uiso 1 1 calc R U . A 1
H45B H 0.7189 0.9573 0.4009 0.071 Uiso 1 1 calc R U . A 1
Cl1A Cl 0.8269(3) 0.9976(4) 0.4584(3) 0.0378(10) Uani 0.54(4) 1 d D . P B 1
Cl1B Cl 0.8185(7) 1.0009(5) 0.4511(5) 0.0642(16) Uani 0.46(4) 1 d D . P B 2
Cl2 Cl 0.77021(6) 1.10301(8) 0.30879(5) 0.0651(2) Uani 1 1 d D . . . .
C46 C 0.7110(2) 0.4817(2) 0.15843(17) 0.0545(7) Uani 1 1 d D . . . .
H46A H 0.7837 0.4715 0.1546 0.065 Uiso 1 1 calc R U . C 1
H46B H 0.6815 0.5266 0.1899 0.065 Uiso 1 1 calc R U . C 1
Cl3A Cl 0.6570(7) 0.3676(6) 0.2027(4) 0.0664(13) Uani 0.5 1 d D . P D 1
Cl4A Cl 0.6883(3) 0.5375(5) 0.0611(4) 0.0473(9) Uani 0.5 1 d D . P D 1
Cl3B Cl 0.7847(17) 0.3692(13) 0.1949(6) 0.153(9) Uani 0.1 1 d D . P D 2
Cl4B Cl 0.6555(13) 0.4893(16) 0.0888(14) 0.148(10) Uani 0.1 1 d D . P D 2
Cl3C Cl 0.6828(8) 0.3583(7) 0.2023(4) 0.079(3) Uani 0.4 1 d D . P D 3
Cl4C Cl 0.6898(7) 0.5314(7) 0.0717(5) 0.070(2) Uani 0.4 1 d D . P D 3
C47 C 0.2183(3) 0.2050(3) 0.0205(2) 0.0691(9) Uani 1 1 d D . . . .
H47A H 0.1901 0.2560 -0.0204 0.083 Uiso 1 1 calc R U . E 1
H47B H 0.2831 0.1778 -0.0054 0.083 Uiso 1 1 calc R U . E 1
Cl5A Cl 0.1425(12) 0.1152(11) 0.0643(9) 0.045(2) Uani 0.196(16) 1 d D . P F 1
Cl6A Cl 0.2403(4) 0.2633(3) 0.0827(3) 0.0689(12) Uani 0.39 1 d D . P F 1
Cl5C Cl 0.1967(14) 0.0727(7) 0.0914(6) 0.052(2) Uani 0.194(16) 1 d D . P F 2
Cl6D Cl 0.3171(3) 0.1547(4) 0.0704(3) 0.0990(14) Uani 0.28 1 d D . P F 3
Cl5D Cl 0.1082(3) 0.2116(5) 0.0734(2) 0.1037(16) Uani 0.28 1 d D . P F 3
Cl6E Cl 0.2628(6) 0.2397(6) 0.0868(3) 0.127(3) Uani 0.33 1 d D . P F 4
Cl5E Cl 0.1657(16) 0.1009(16) 0.0640(14) 0.069(5) Uani 0.33 1 d D . P F 4
C48 C 0.9594(13) 0.5187(6) 0.0085(7) 0.200(10) Uani 0.5 1 d D . P . .
H48A H 0.8978 0.5061 -0.0015 0.240 Uiso 0.5 1 calc R U P . .
H48B H 0.9370 0.5629 0.0410 0.240 Uiso 0.5 1 calc R U P . .
Cl7 Cl 0.9885(2) 0.41360(16) 0.06878(13) 0.1789(10) Uani 1 1 d D . . . .

loop_
_atom_site_aniso_label
_atom_site_aniso_U_11
_atom_site_aniso_U_22
_atom_site_aniso_U_33
_atom_site_aniso_U_23
_atom_site_aniso_U_13
_atom_site_aniso_U_12
Fe1 0.01472(11) 0.01215(10) 0.01121(11) 0.00119(8) -0.00371(8) -0.00437(8)
N1 0.0152(6) 0.0123(6) 0.0132(6) -0.0001(5) -0.0035(5) -0.0032(5)
N2 0.0156(6) 0.0129(6) 0.0130(6) 0.0006(5) -0.0037(5) -0.0031(5)
N3 0.0189(7) 0.0153(6) 0.0145(6) 0.0024(5) -0.0060(5) -0.0065(5)
N4 0.0178(6) 0.0150(6) 0.0130(6) 0.0002(5) -0.0049(5) -0.0053(5)
N5 0.0354(10) 0.0349(9) 0.0313(9) -0.0149(8) 0.0066(8) -0.0144(8)
N6 0.0236(8) 0.0234(7) 0.0266(8) -0.0069(6) -0.0025(6) -0.0037(6)
C(A1 0.0158(7) 0.0123(6) 0.0123(7) -0.0008(5) -0.0025(6) -0.0018(5)
C(A2 0.0155(7) 0.0130(7) 0.0140(7) -0.0011(6) -0.0031(6) -0.0020(5)
C(A3 0.0152(7) 0.0147(7) 0.0161(7) -0.0018(6) -0.0036(6) -0.0035(6)
C(A4 0.0174(7) 0.0128(7) 0.0142(7) 0.0005(6) -0.0033(6) -0.0042(5)
C(A5 0.0197(8) 0.0150(7) 0.0147(7) 0.0017(6) -0.0056(6) -0.0048(6)
C(A6 0.0196(8) 0.0176(7) 0.0151(7) 0.0007(6) -0.0061(6) -0.0052(6)
C(A7 0.0183(7) 0.0169(7) 0.0147(7) -0.0005(6) -0.0050(6) -0.0057(6)
C(A8 0.0169(7) 0.0145(7) 0.0135(7) -0.0011(6) -0.0030(6) -0.0049(6)
C(B1 0.0168(7) 0.0135(7) 0.0145(7) 0.0005(6) -0.0039(6) -0.0015(6)
C(B2 0.0178(7) 0.0148(7) 0.0154(7) 0.0000(6) -0.0059(6) -0.0011(6)
C(B3 0.0183(8) 0.0162(7) 0.0203(8) -0.0010(6) -0.0060(6) -0.0061(6)
C(B4 0.0198(8) 0.0149(7) 0.0189(8) 0.0006(6) -0.0057(6) -0.0064(6)
C(B5 0.0218(8) 0.0185(7) 0.0178(8) 0.0040(6) -0.0078(6) -0.0056(6)
C(B6 0.0233(8) 0.0203(8) 0.0185(8) 0.0042(6) -0.0103(7) -0.0055(6)
C(B7 0.0213(8) 0.0189(7) 0.0182(8) 0.0002(6) -0.0071(6) -0.0082(6)
C(B8 0.0200(8) 0.0179(7) 0.0176(8) -0.0006(6) -0.0059(6) -0.0078(6)
C(M1 0.0154(7) 0.0149(7) 0.0160(7) -0.0014(6) -0.0046(6) -0.0032(6)
C(M2 0.0193(7) 0.0133(7) 0.0152(7) 0.0012(6) -0.0046(6) -0.0042(6)
C(M3 0.0181(7) 0.0200(8) 0.0149(7) -0.0007(6) -0.0064(6) -0.0053(6)
C(M4 0.0169(7) 0.0128(6) 0.0120(7) 0.0001(5) -0.0022(6) -0.0036(5)
C1 0.0209(8) 0.0130(7) 0.0227(8) 0.0033(6) -0.0107(7) -0.0059(6)
C2 0.0206(8) 0.0181(8) 0.0373(11) -0.0004(7) -0.0111(8) -0.0039(6)
C3 0.0230(9) 0.0226(9) 0.0535(14) 0.0045(9) -0.0197(9) -0.0066(7)
C4 0.0427(12) 0.0221(9) 0.0446(13) 0.0132(9) -0.0328(11) -0.0157(8)
C5 0.0481(13) 0.0290(10) 0.0279(10) 0.0048(8) -0.0231(10) -0.0163(9)
C6 0.0298(9) 0.0250(9) 0.0212(8) 0.0007(7) -0.0110(7) -0.0092(7)
C7 0.0218(8) 0.0168(7) 0.0196(8) 0.0012(6) -0.0044(7) -0.0035(6)
C8 0.0197(8) 0.0227(8) 0.0206(8) 0.0052(7) -0.0029(7) -0.0041(7)
C9 0.0263(9) 0.0180(8) 0.0275(9) 0.0067(7) -0.0077(8) -0.0089(7)
C10 0.0428(12) 0.0157(8) 0.0324(11) -0.0021(8) -0.0037(9) -0.0065(8)
C11 0.0327(10) 0.0189(8) 0.0226(9) -0.0010(7) -0.0003(8) -0.0047(7)
C12 0.0179(7) 0.0145(7) 0.0173(7) 0.0027(6) -0.0065(6) -0.0047(6)
C13 0.0189(8) 0.0182(7) 0.0152(7) 0.0024(6) -0.0069(6) -0.0068(6)
C14 0.0289(10) 0.0292(9) 0.0296(10) -0.0106(8) -0.0136(8) -0.0008(8)
C15 0.0394(11) 0.0333(10) 0.0299(10) -0.0067(9) -0.0181(9) -0.0107(9)
C16 0.0273(10) 0.0363(11) 0.0275(10) 0.0080(8) -0.0160(8) -0.0133(8)
C17 0.0212(9) 0.0531(14) 0.0358(12) -0.0097(11) -0.0093(9) 0.0046(9)
C18 0.0273(10) 0.0411(11) 0.0283(10) -0.0144(9) -0.0082(8) 0.0017(8)
C19 0.0157(7) 0.0137(7) 0.0148(7) 0.0007(6) -0.0055(6) -0.0039(5)
C20 0.0231(8) 0.0166(7) 0.0190(8) -0.0033(6) -0.0039(6) -0.0021(6)
C21 0.0278(9) 0.0133(7) 0.0278(9) -0.0043(7) -0.0117(7) -0.0015(6)
C22 0.0214(8) 0.0144(7) 0.0265(9) 0.0037(6) -0.0105(7) -0.0056(6)
C23 0.0235(8) 0.0187(8) 0.0183(8) 0.0020(6) -0.0011(7) -0.0062(6)
C24 0.0238(8) 0.0146(7) 0.0173(8) -0.0012(6) -0.0020(6) -0.0045(6)
C25 0.0213(8) 0.0200(8) 0.0183(8) -0.0011(6) -0.0018(6) -0.0103(6)
C26 0.0154(7) 0.0140(7) 0.0192(8) 0.0003(6) -0.0063(6) -0.0039(6)
K1 0.02298(18) 0.01786(16) 0.01934(17) -0.00287(13) -0.00275(14) -0.00354(13)
N7 0.0287(8) 0.0179(7) 0.0220(7) -0.0033(6) -0.0035(6) -0.0018(6)
N8 0.0291(8) 0.0280(8) 0.0227(8) -0.0035(7) -0.0035(7) 0.0029(7)
O1 0.0334(7) 0.0223(6) 0.0277(7) 0.0010(5) -0.0096(6) -0.0118(6)
O2 0.0284(7) 0.0355(8) 0.0361(8) -0.0058(7) -0.0112(6) -0.0065(6)
O3 0.0298(7) 0.0201(6) 0.0229(7) -0.0003(5) 0.0026(5) -0.0020(5)
O4 0.0385(8) 0.0206(6) 0.0282(7) 0.0003(6) 0.0013(6) 0.0020(6)
O5 0.0247(6) 0.0211(6) 0.0296(7) -0.0088(5) -0.0095(5) -0.0027(5)
O6 0.0318(7) 0.0263(7) 0.0263(7) -0.0111(6) -0.0054(6) 0.0042(6)
C27 0.0418(11) 0.0181(8) 0.0263(10) -0.0065(7) -0.0054(8) -0.0020(8)
C28 0.0439(12) 0.0177(8) 0.0258(9) -0.0043(7) -0.0072(8) -0.0078(8)
C29 0.0361(11) 0.0326(11) 0.0352(11) -0.0022(9) -0.0094(9) -0.0191(9)
C30 0.0363(12) 0.0412(12) 0.0424(13) -0.0047(10) -0.0145(10) -0.0173(10)
C31 0.0292(11) 0.0487(14) 0.0541(16) -0.0076(12) -0.0184(11) -0.0016(10)
C32 0.0269(10) 0.0419(13) 0.0437(13) -0.0072(11) -0.0073(9) 0.0050(9)
C33 0.0414(12) 0.0384(12) 0.0262(10) -0.0035(9) -0.0109(9) 0.0104(10)
C34 0.0505(13) 0.0237(9) 0.0209(9) 0.0013(8) -0.0007(9) 0.0064(9)
C35 0.0430(12) 0.0219(9) 0.0292(11) 0.0027(8) 0.0046(9) -0.0055(8)
C36 0.0392(12) 0.0269(10) 0.0235(10) 0.0018(8) 0.0064(9) -0.0029(8)
C37 0.0298(10) 0.0256(9) 0.0272(10) -0.0054(8) 0.0032(8) 0.0011(8)
C38 0.0269(10) 0.0271(9) 0.0312(10) -0.0041(8) -0.0022(8) 0.0009(8)
C39 0.0341(10) 0.0202(8) 0.0283(10) -0.0040(7) -0.0106(8) 0.0022(7)
C40 0.0276(9) 0.0261(9) 0.0339(11) -0.0078(8) -0.0136(8) 0.0012(7)
C41 0.0276(9) 0.0275(9) 0.0330(10) -0.0142(8) -0.0075(8) -0.0061(7)
C42 0.0341(10) 0.0308(10) 0.0287(10) -0.0151(8) -0.0082(8) -0.0002(8)
C43 0.0352(11) 0.0258(9) 0.0258(10) -0.0087(8) -0.0024(8) 0.0062(8)
C44 0.0356(11) 0.0231(9) 0.0259(10) -0.0039(8) -0.0007(8) 0.0048(8)
C45 0.0462(15) 0.0673(19) 0.087(2) -0.0558(19) -0.0148(15) -0.0013(14)
Cl1A 0.0395(16) 0.0483(17) 0.0318(11) -0.0180(12) -0.0086(8) -0.0088(11)
Cl1B 0.086(3) 0.0420(19) 0.0431(17) -0.0015(15) -0.0079(16) 0.013(2)
Cl2 0.0486(4) 0.1111(7) 0.0541(4) -0.0525(5) -0.0257(3) 0.0257(4)
C46 0.0613(18) 0.0668(19) 0.0435(15) -0.0308(14) 0.0005(13) -0.0211(15)
Cl3A 0.095(2) 0.059(2) 0.0562(18) -0.0314(16) -0.0131(12) -0.0188(18)
Cl4A 0.0438(14) 0.055(2) 0.0443(14) -0.0226(14) -0.0105(10) 0.0078(12)
Cl3B 0.229(19) 0.166(13) 0.045(5) -0.058(7) -0.064(9) 0.142(14)
Cl4B 0.065(9) 0.20(2) 0.29(3) -0.21(2) -0.100(14) 0.070(11)
Cl3C 0.163(9) 0.0437(16) 0.0300(16) -0.0121(13) -0.018(3) -0.015(4)
Cl4C 0.104(4) 0.047(2) 0.060(3) -0.0099(18) -0.032(2) -0.001(2)
C47 0.088(3) 0.076(2) 0.0508(18) -0.0151(17) -0.0308(18) -0.011(2)
Cl5A 0.029(4) 0.050(4) 0.051(3) -0.015(3) 0.010(2) -0.030(3)
Cl6A 0.117(3) 0.0367(9) 0.060(2) -0.0203(11) -0.0182(17) -0.0221(13)
Cl5C 0.056(5) 0.048(3) 0.051(3) -0.017(3) 0.002(3) -0.025(3)
Cl6D 0.093(3) 0.133(4) 0.100(3) -0.052(3) -0.063(3) 0.015(3)
Cl5D 0.070(2) 0.168(5) 0.063(2) -0.017(3) -0.0140(18) -0.032(3)
Cl6E 0.189(7) 0.177(6) 0.0374(19) 0.007(3) -0.035(3) -0.152(6)
Cl5E 0.054(7) 0.065(5) 0.096(9) -0.050(6) 0.016(5) -0.033(4)
C48 0.30(2) 0.037(4) 0.135(10) -0.015(5) 0.134(12) -0.020(7)
Cl7 0.269(3) 0.1641(17) 0.1824(19) -0.0769(15) -0.176(2) 0.0334(17)

loop_
_atom_type_symbol
_atom_type_description
_atom_type_scat_dispersion_real
_atom_type_scat_dispersion_imag
_atom_type_scat_source
C C 0.0033 0.0016 'International Tables Vol C Tables 4.2.6.8 and 6.1.1.4'
H H 0.0000 0.0000 'International Tables Vol C Tables 4.2.6.8 and 6.1.1.4'
N N 0.0061 0.0033 'International Tables Vol C Tables 4.2.6.8 and 6.1.1.4'
O O 0.0106 0.0060 'International Tables Vol C Tables 4.2.6.8 and 6.1.1.4'
K K 0.2009 0.2494 'International Tables Vol C Tables 4.2.6.8 and 6.1.1.4'
Fe Fe 0.3463 0.8444 'International Tables Vol C Tables 4.2.6.8 and 6.1.1.4'
Cl Cl 0.1484 0.1585 'International Tables Vol C Tables 4.2.6.8 and 6.1.1.4'

loop_
_geom_angle_atom_site_label_1
_geom_angle_atom_site_label_2
_geom_angle_atom_site_label_3
_geom_angle
_geom_angle_site_symmetry_1
C26 Fe1 C25 177.61(7) .
C26 Fe1 N2 88.85(6) .
C25 Fe1 N2 92.29(6) .
C26 Fe1 N4 91.35(6) .
C25 Fe1 N4 87.51(6) .
N2 Fe1 N4 179.76(6) .
C26 Fe1 N1 88.94(6) .
C25 Fe1 N1 88.96(7) .
N2 Fe1 N1 90.09(6) .
N4 Fe1 N1 90.04(6) .
C26 Fe1 N3 90.29(7) .
C25 Fe1 N3 91.81(7) .
N2 Fe1 N3 89.81(6) .
N4 Fe1 N3 90.06(6) .
N1 Fe1 N3 179.22(6) .
C(A2 N1 C(A1 105.70(13) .
C(A2 N1 Fe1 127.04(11) .
C(A1 N1 Fe1 127.25(11) .
C(A4 N2 C(A3 105.61(13) .
C(A4 N2 Fe1 127.14(11) .
C(A3 N2 Fe1 127.15(11) .
C(A5 N3 C(A6 105.54(14) .
C(A5 N3 Fe1 127.38(12) .
C(A6 N3 Fe1 127.08(11) .
C(A7 N4 C(A8 105.79(13) .
C(A7 N4 Fe1 127.27(11) .
C(A8 N4 Fe1 126.93(11) .
N1 C(A1 C(M4 125.73(15) .
N1 C(A1 C(B1 110.29(14) .
C(M4 C(A1 C(B1 123.95(14) .
N1 C(A2 C(M1 126.04(15) .
N1 C(A2 C(B2 110.25(14) .
C(M1 C(A2 C(B2 123.68(15) .
N2 C(A3 C(M1 125.92(15) .
N2 C(A3 C(B3 110.26(14) .
C(M1 C(A3 C(B3 123.81(15) .
N2 C(A4 C(M2 126.43(15) .
N2 C(A4 C(B4 110.26(14) .
C(M2 C(A4 C(B4 123.28(15) .
N3 C(A5 C(M2 125.85(15) .
N3 C(A5 C(B5 110.37(15) .
C(M2 C(A5 C(B5 123.78(15) .
N3 C(A6 C(M3 125.87(15) .
N3 C(A6 C(B6 110.29(14) .
C(M3 C(A6 C(B6 123.81(16) .
N4 C(A7 C(M3 126.01(15) .
N4 C(A7 C(B7 110.28(14) .
C(M3 C(A7 C(B7 123.71(16) .
N4 C(A8 C(M4 126.29(15) .
N4 C(A8 C(B8 110.17(14) .
C(M4 C(A8 C(B8 123.53(15) .
C(B2 C(B1 C(A1 106.76(14) .
C(B2 C(B1 H(B1 126.6 .
C(A1 C(B1 H(B1 126.6 .
C(B1 C(B2 C(A2 106.97(15) .
C(B1 C(B2 H(B2 126.5 .
C(A2 C(B2 H(B2 126.5 .
C(B4 C(B3 C(A3 107.04(15) .
C(B4 C(B3 H(B3 126.5 .
C(A3 C(B3 H(B3 126.5 .
C(B3 C(B4 C(A4 106.82(14) .
C(B3 C(B4 H(B4 126.6 .
C(A4 C(B4 H(B4 126.6 .
C(B6 C(B5 C(A5 106.87(15) .
C(B6 C(B5 H(B5 126.6 .
C(A5 C(B5 H(B5 126.6 .
C(B5 C(B6 C(A6 106.93(16) .
C(B5 C(B6 H(B6 126.5 .
C(A6 C(B6 H(B6 126.5 .
C(B8 C(B7 C(A7 106.73(15) .
C(B8 C(B7 H(B7 126.6 .
C(A7 C(B7 H(B7 126.6 .
C(B7 C(B8 C(A8 107.01(15) .
C(B7 C(B8 H(B8 126.5 .
C(A8 C(B8 H(B8 126.5 .
C(A2 C(M1 C(A3 123.45(15) .
C(A2 C(M1 C1 118.50(14) .
C(A3 C(M1 C1 118.03(14) .
C(A5 C(M2 C(A4 123.32(15) .
C(A5 C(M2 C12 120.00(15) .
C(A4 C(M2 C12 116.65(15) .
C(A6 C(M3 C(A7 123.68(16) .
C(A6 C(M3 C13 118.57(15) .
C(A7 C(M3 C13 117.71(15) .
C(A1 C(M4 C(A8 123.61(15) .
C(A1 C(M4 C19 119.91(14) .
C(A8 C(M4 C19 116.45(14) .
C2 C1 C6 118.92(17) .
C2 C1 C(M1 121.68(17) .
C6 C1 C(M1 119.40(16) .
C3 C2 C1 119.9(2) .
C3 C2 H2 120.0 .
C1 C2 H2 120.0 .
C4 C3 C2 120.8(2) .
C4 C3 H3 119.6 .
C2 C3 H3 119.6 .
C3 C4 C5 119.78(19) .
C3 C4 H4 120.1 .
C5 C4 H4 120.1 .
C4 C5 C6 120.0(2) .
C4 C5 H5 120.0 .
C6 C5 H5 120.0 .
C5 C6 C1 120.6(2) .
C5 C6 H6 119.7 .
C1 C6 H6 119.7 .
C12 C7 C8 120.41(17) .
C12 C7 H7 119.8 .
C8 C7 H7 119.8 .
C9 C8 C7 120.29(18) .
C9 C8 H8 119.9 .
C7 C8 H8 119.9 .
C8 C9 C10 119.67(17) .
C8 C9 H9 120.2 .
C10 C9 H9 120.2 .
C9 C10 C11 120.24(19) .
C9 C10 H10 119.9 .
C11 C10 H10 119.9 .
C12 C11 C10 120.25(18) .
C12 C11 H11 119.9 .
C10 C11 H11 119.9 .
C11 C12 C7 118.99(16) .
C11 C12 C(M2 120.75(16) .
C7 C12 C(M2 120.04(16) .
C18 C13 C14 118.94(17) .
C18 C13 C(M3 121.18(17) .
C14 C13 C(M3 119.88(17) .
C13 C14 C15 120.3(2) .
C13 C14 H14 119.9 .
C15 C14 H14 119.9 .
C16 C15 C14 120.6(2) .
C16 C15 H15 119.7 .
C14 C15 H15 119.7 .
C15 C16 C17 119.56(19) .
C15 C16 H16 120.2 .
C17 C16 H16 120.2 .
C16 C17 C18 120.2(2) .
C16 C17 H17 119.9 .
C18 C17 H17 119.9 .
C13 C18 C17 120.4(2) .
C13 C18 H18 119.8 .
C17 C18 H18 119.8 .
C20 C19 C24 119.14(15) .
C20 C19 C(M4 120.47(15) .
C24 C19 C(M4 120.15(15) .
C19 C20 C21 120.23(17) .
C19 C20 H20 119.9 .
C21 C20 H20 119.9 .
C22 C21 C20 120.14(17) .
C22 C21 H21 119.9 .
C20 C21 H21 119.9 .
C23 C22 C21 119.99(16) .
C23 C22 H22 120.0 .
C21 C22 H22 120.0 .
C22 C23 C24 120.03(17) .
C22 C23 H23 120.0 .
C24 C23 H23 120.0 .
C23 C24 C19 120.43(16) .
C23 C24 H24 119.8 .
C19 C24 H24 119.8 .
N5 C25 Fe1 175.47(16) .
N6 C26 Fe1 177.40(15) .
O1 K1 O3 103.44(4) .
O1 K1 O5 98.59(4) .
O3 K1 O5 91.34(4) .
O1 K1 O6 139.27(5) .
O3 K1 O6 111.01(5) .
O5 K1 O6 60.46(4) .
O1 K1 O4 126.80(5) .
O3 K1 O4 59.49(4) .
O5 K1 O4 129.01(5) .
O6 K1 O4 90.13(5) .
O1 K1 O2 59.89(5) .
O3 K1 O2 144.49(5) .
O5 K1 O2 120.64(5) .
O6 K1 O2 98.98(5) .
O4 K1 O2 103.34(5) .
O1 K1 N7 60.71(5) .
O3 K1 N7 60.28(4) .
O5 K1 N7 60.78(4) .
O6 K1 N7 120.13(5) .
O4 K1 N7 118.92(5) .
O2 K1 N7 119.83(5) .
O1 K1 N8 119.52(5) .
O3 K1 N8 118.87(5) .
O5 K1 N8 119.88(5) .
O6 K1 N8 60.38(5) .
O4 K1 N8 60.17(5) .
O2 K1 N8 60.56(5) .
N7 K1 N8 179.06(5) .
C27 N7 C38 108.89(16) .
C27 N7 C39 110.42(15) .
C38 N7 C39 110.24(17) .
C27 N7 K1 108.41(12) .
C38 N7 K1 110.84(11) .
C39 N7 K1 108.02(11) .
C44 N8 C33 110.46(18) .
C44 N8 C32 109.35(18) .
C33 N8 C32 109.42(19) .
C44 N8 K1 110.07(12) .
C33 N8 K1 107.69(12) .
C32 N8 K1 109.83(13) .
C28 O1 C29 111.81(16) .
C28 O1 K1 119.18(11) .
C29 O1 K1 115.95(13) .
C31 O2 C30 111.24(18) .
C31 O2 K1 115.83(13) .
C30 O2 K1 113.17(13) .
C36 O3 C37 111.50(16) .
C36 O3 K1 118.42(12) .
C37 O3 K1 115.84(11) .
C34 O4 C35 111.56(17) .
C34 O4 K1 120.23(12) .
C35 O4 K1 111.55(12) .
C41 O5 C40 110.14(15) .
C41 O5 K1 113.22(11) .
C40 O5 K1 118.87(11) .
C43 O6 C42 111.78(15) .
C43 O6 K1 116.71(12) .
C42 O6 K1 115.57(11) .
N7 C27 C28 114.28(17) .
N7 C27 H27A 108.7 .
C28 C27 H27A 108.7 .
N7 C27 H27B 108.7 .
C28 C27 H27B 108.7 .
H27A C27 H27B 107.6 .
O1 C28 C27 109.58(16) .
O1 C28 H28A 109.8 .
C27 C28 H28A 109.8 .
O1 C28 H28B 109.8 .
C27 C28 H28B 109.8 .
H28A C28 H28B 108.2 .
O1 C29 C30 108.83(17) .
O1 C29 H29A 109.9 .
C30 C29 H29A 109.9 .
O1 C29 H29B 109.9 .
C30 C29 H29B 109.9 .
H29A C29 H29B 108.3 .
O2 C30 C29 109.25(19) .
O2 C30 H30A 109.8 .
C29 C30 H30A 109.8 .
O2 C30 H30B 109.8 .
C29 C30 H30B 109.8 .
H30A C30 H30B 108.3 .
O2 C31 C32 109.7(2) .
O2 C31 H31A 109.7 .
C32 C31 H31A 109.7 .
O2 C31 H31B 109.7 .
C32 C31 H31B 109.7 .
H31A C31 H31B 108.2 .
N8 C32 C31 114.1(2) .
N8 C32 H32A 108.7 .
C31 C32 H32A 108.7 .
N8 C32 H32B 108.7 .
C31 C32 H32B 108.7 .
H32A C32 H32B 107.6 .
N8 C33 C34 113.8(2) .
N8 C33 H33A 108.8 .
C34 C33 H33A 108.8 .
N8 C33 H33B 108.8 .
C34 C33 H33B 108.8 .
H33A C33 H33B 107.7 .
O4 C34 C33 109.33(18) .
O4 C34 H34A 109.8 .
C33 C34 H34A 109.8 .
O4 C34 H34B 109.8 .
C33 C34 H34B 109.8 .
H34A C34 H34B 108.3 .
O4 C35 C36 108.84(18) .
O4 C35 H35A 109.9 .
C36 C35 H35A 109.9 .
O4 C35 H35B 109.9 .
C36 C35 H35B 109.9 .
H35A C35 H35B 108.3 .
O3 C36 C35 109.22(17) .
O3 C36 H36A 109.8 .
C35 C36 H36A 109.8 .
O3 C36 H36B 109.8 .
C35 C36 H36B 109.8 .
H36A C36 H36B 108.3 .
O3 C37 C38 108.90(17) .
O3 C37 H37A 109.9 .
C38 C37 H37A 109.9 .
O3 C37 H37B 109.9 .
C38 C37 H37B 109.9 .
H37A C37 H37B 108.3 .
N7 C38 C37 113.07(17) .
N7 C38 H38A 109.0 .
C37 C38 H38A 109.0 .
N7 C38 H38B 109.0 .
C37 C38 H38B 109.0 .
H38A C38 H38B 107.8 .
N7 C39 C40 113.93(16) .
N7 C39 H39A 108.8 .
C40 C39 H39A 108.8 .
N7 C39 H39B 108.8 .
C40 C39 H39B 108.8 .
H39A C39 H39B 107.7 .
O5 C40 C39 109.60(16) .
O5 C40 H40A 109.8 .
C39 C40 H40A 109.8 .
O5 C40 H40B 109.8 .
C39 C40 H40B 109.8 .
H40A C40 H40B 108.2 .
O5 C41 C42 109.18(16) .
O5 C41 H41A 109.8 .
C42 C41 H41A 109.8 .
O5 C41 H41B 109.8 .
C42 C41 H41B 109.8 .
H41A C41 H41B 108.3 .
O6 C42 C41 109.68(17) .
O6 C42 H42A 109.7 .
C41 C42 H42A 109.7 .
O6 C42 H42B 109.7 .
C41 C42 H42B 109.7 .
H42A C42 H42B 108.2 .
O6 C43 C44 109.06(16) .
O6 C43 H43A 109.9 .
C44 C43 H43A 109.9 .
O6 C43 H43B 109.9 .
C44 C43 H43B 109.9 .
H43A C43 H43B 108.3 .
N8 C44 C43 113.76(17) .
N8 C44 H44A 108.8 .
C43 C44 H44A 108.8 .
N8 C44 H44B 108.8 .
C43 C44 H44B 108.8 .
H44A C44 H44B 107.7 .
Cl1B C45 Cl2 110.8(3) .
Cl2 C45 Cl1A 112.6(2) .
Cl2 C45 H45A 109.1 .
Cl1A C45 H45A 109.1 .
Cl2 C45 H45B 109.1 .
Cl1A C45 H45B 109.1 .
H45A C45 H45B 107.8 .
Cl4C C46 Cl3C 113.7(5) .
Cl4B C46 Cl3B 118.5(8) .
Cl3A C46 Cl4A 108.9(4) .
Cl3A C46 H46A 109.9 .
Cl4A C46 H46A 109.9 .
Cl3A C46 H46B 109.9 .
Cl4A C46 H46B 109.9 .
H46A C46 H46B 108.3 .
Cl5A C47 Cl6A 114.5(6) .
Cl5E C47 Cl6E 110.3(10) .
Cl5D C47 Cl6D 116.6(3) .
Cl5A C47 H47A 108.6 .
Cl6A C47 H47A 108.6 .
Cl5A C47 H47B 108.6 .
Cl6A C47 H47B 108.6 .
H47A C47 H47B 107.6 .
Cl7 C48 Cl7 135.7(9) 2_765
Cl7 C48 H48A 103.2 2_765
Cl7 C48 H48A 103.2 .
Cl7 C48 H48B 103.2 2_765
Cl7 C48 H48B 103.2 .
H48A C48 H48B 105.2 .
C48 Cl7 C48 44.3(9) 2_765

loop_
_geom_bond_atom_site_label_1
_geom_bond_atom_site_label_2
_geom_bond_distance
_geom_bond_site_symmetry_2
Fe1 C26 1.9773(18) .
Fe1 C25 1.9853(19) .
Fe1 N2 1.9909(14) .
Fe1 N4 1.9924(14) .
Fe1 N1 1.9967(14) .
Fe1 N3 1.9986(14) .
N1 C(A2 1.370(2) .
N1 C(A1 1.375(2) .
N2 C(A4 1.374(2) .
N2 C(A3 1.374(2) .
N3 C(A5 1.376(2) .
N3 C(A6 1.376(2) .
N4 C(A7 1.372(2) .
N4 C(A8 1.373(2) .
N5 C25 1.146(3) .
N6 C26 1.150(2) .
C(A1 C(M4 1.387(2) .
C(A1 C(B1 1.438(2) .
C(A2 C(M1 1.392(2) .
C(A2 C(B2 1.439(2) .
C(A3 C(M1 1.392(2) .
C(A3 C(B3 1.438(2) .
C(A4 C(M2 1.389(2) .
C(A4 C(B4 1.441(2) .
C(A5 C(M2 1.386(2) .
C(A5 C(B5 1.439(2) .
C(A6 C(M3 1.388(2) .
C(A6 C(B6 1.440(2) .
C(A7 C(M3 1.392(2) .
C(A7 C(B7 1.441(2) .
C(A8 C(M4 1.391(2) .
C(A8 C(B8 1.440(2) .
C(B1 C(B2 1.353(2) .
C(B1 H(B1 0.9500 .
C(B2 H(B2 0.9500 .
C(B3 C(B4 1.350(2) .
C(B3 H(B3 0.9500 .
C(B4 H(B4 0.9500 .
C(B5 C(B6 1.355(2) .
C(B5 H(B5 0.9500 .
C(B6 H(B6 0.9500 .
C(B7 C(B8 1.353(2) .
C(B7 H(B7 0.9500 .
C(B8 H(B8 0.9500 .
C(M1 C1 1.491(2) .
C(M2 C12 1.500(2) .
C(M3 C13 1.491(2) .
C(M4 C19 1.497(2) .
C1 C2 1.392(3) .
C1 C6 1.393(3) .
C2 C3 1.391(3) .
C2 H2 0.9500 .
C3 C4 1.378(4) .
C3 H3 0.9500 .
C4 C5 1.379(4) .
C4 H4 0.9500 .
C5 C6 1.392(3) .
C5 H5 0.9500 .
C6 H6 0.9500 .
C7 C12 1.391(2) .
C7 C8 1.392(2) .
C7 H7 0.9500 .
C8 C9 1.372(3) .
C8 H8 0.9500 .
C9 C10 1.385(3) .
C9 H9 0.9500 .
C10 C11 1.394(3) .
C10 H10 0.9500 .
C11 C12 1.384(3) .
C11 H11 0.9500 .
C13 C18 1.381(3) .
C13 C14 1.384(3) .
C14 C15 1.386(3) .
C14 H14 0.9500 .
C15 C16 1.370(3) .
C15 H15 0.9500 .
C16 C17 1.377(4) .
C16 H16 0.9500 .
C17 C18 1.391(3) .
C17 H17 0.9500 .
C18 H18 0.9500 .
C19 C20 1.388(2) .
C19 C24 1.393(2) .
C20 C21 1.396(2) .
C20 H20 0.9500 .
C21 C22 1.383(3) .
C21 H21 0.9500 .
C22 C23 1.381(3) .
C22 H22 0.9500 .
C23 C24 1.392(2) .
C23 H23 0.9500 .
C24 H24 0.9500 .
K1 O1 2.8032(14) .
K1 O3 2.8035(14) .
K1 O5 2.8114(14) .
K1 O6 2.8151(15) .
K1 O4 2.8425(15) .
K1 O2 2.8622(16) .
K1 N7 2.9906(17) .
K1 N8 2.9940(18) .
N7 C27 1.466(3) .
N7 C38 1.473(3) .
N7 C39 1.474(3) .
N8 C44 1.465(3) .
N8 C33 1.469(3) .
N8 C32 1.475(3) .
O1 C28 1.421(3) .
O1 C29 1.421(3) .
O2 C31 1.423(3) .
O2 C30 1.423(3) .
O3 C36 1.414(2) .
O3 C37 1.423(2) .
O4 C34 1.416(3) .
O4 C35 1.417(3) .
O5 C41 1.422(2) .
O5 C40 1.425(2) .
O6 C43 1.425(2) .
O6 C42 1.427(3) .
C27 C28 1.505(3) .
C27 H27A 0.9900 .
C27 H27B 0.9900 .
C28 H28A 0.9900 .
C28 H28B 0.9900 .
C29 C30 1.494(3) .
C29 H29A 0.9900 .
C29 H29B 0.9900 .
C30 H30A 0.9900 .
C30 H30B 0.9900 .
C31 C32 1.501(4) .
C31 H31A 0.9900 .
C31 H31B 0.9900 .
C32 H32A 0.9900 .
C32 H32B 0.9900 .
C33 C34 1.514(3) .
C33 H33A 0.9900 .
C33 H33B 0.9900 .
C34 H34A 0.9900 .
C34 H34B 0.9900 .
C35 C36 1.500(3) .
C35 H35A 0.9900 .
C35 H35B 0.9900 .
C36 H36A 0.9900 .
C36 H36B 0.9900 .
C37 C38 1.506(3) .
C37 H37A 0.9900 .
C37 H37B 0.9900 .
C38 H38A 0.9900 .
C38 H38B 0.9900 .
C39 C40 1.500(3) .
C39 H39A 0.9900 .
C39 H39B 0.9900 .
C40 H40A 0.9900 .
C40 H40B 0.9900 .
C41 C42 1.496(3) .
C41 H41A 0.9900 .
C41 H41B 0.9900 .
C42 H42A 0.9900 .
C42 H42B 0.9900 .
C43 C44 1.502(3) .
C43 H43A 0.9900 .
C43 H43B 0.9900 .
C44 H44A 0.9900 .
C44 H44B 0.9900 .
C45 Cl1B 1.644(13) .
C45 Cl2 1.760(4) .
C45 Cl1A 1.822(5) .
C45 H45A 0.9900 .
C45 H45B 0.9900 .
C46 Cl4C 1.643(10) .
C46 Cl4B 1.677(14) .
C46 Cl3C 1.740(9) .
C46 Cl3A 1.752(7) .
C46 Cl3B 1.803(10) .
C46 Cl4A 1.837(8) .
C46 H46A 0.9900 .
C46 H46B 0.9900 .
C47 Cl5D 1.593(6) .
C47 Cl5E 1.623(12) .
C47 Cl5A 1.642(10) .
C47 Cl6A 1.778(5) .
C47 Cl6E 1.787(6) .
C47 Cl6D 1.810(5) .
C47 Cl5C 1.928(10) .
C47 H47A 0.9900 .
C47 H47B 0.9900 .
C48 Cl7 1.507(9) 2_765
C48 Cl7 1.621(12) .
C48 H48A 0.9900 .
C48 H48B 0.9900 .
Cl7 C48 1.507(9) 2_765
